data_7156727
loop_
_publ_author_name
'Zeng, Xianghua'
'Chen, Lu'

_publ_section_title
;
 Organo-selenium mediated regio- and stereoselective iodoselenylation of
 alkynes in an aqueous medium: simple access to (E)-\b-iodoalkenyl
 selenides.
;
_journal_issue 13
_journal_name_full 'Organic &amp; biomolecular chemistry'
_journal_page_first 3338
_journal_page_last 3342
_journal_paper_doi 10.1039/c9ob00524b
_journal_volume 17
_journal_year 2019
_chemical_formula_moiety 'C21 H18 I N O2 S Se'
_chemical_formula_sum 'C21 H18 I N O2 S Se'
_chemical_formula_weight 554.28
_space_group_crystal_system triclinic
_space_group_IT_number 2
_space_group_name_Hall '-P 1'
_space_group_name_H-M_alt 'P -1'
_symmetry_space_group_name_Hall '-P 1'
_symmetry_space_group_name_H-M 'P -1'
_atom_sites_solution_hydrogens mixed
_atom_sites_solution_primary dual
_audit_creation_date 2018-11-22
_audit_creation_method
;
Olex2 1.2
(compiled 2018.05.29 svn.r3508 for OlexSys, GUI svn.r5506)
;
_audit_update_record
;
2018-11-29 deposited with the CCDC.    2019-03-11 downloaded from the CCDC.
;
_cell_angle_alpha 95.706(4)
_cell_angle_beta 92.226(4)
_cell_angle_gamma 91.500(4)
_cell_formula_units_Z 2
_cell_length_a 7.8813(4)
_cell_length_b 9.4987(5)
_cell_length_c 13.5549(7)
_cell_measurement_reflns_used 3821
_cell_measurement_temperature 100.01(10)
_cell_measurement_theta_max 29.1070
_cell_measurement_theta_min 2.5070
_cell_volume 1008.50(9)
_computing_cell_refinement 'CrysAlisPro 1.171.38.43f (Rigaku OD, 2015)'
_computing_data_collection 'CrysAlisPro 1.171.38.43f (Rigaku OD, 2015)'
_computing_data_reduction 'CrysAlisPro 1.171.38.43f (Rigaku OD, 2015)'
_computing_molecular_graphics 'Olex2 (Dolomanov et al., 2009)'
_computing_publication_material 'Olex2 (Dolomanov et al., 2009)'
_computing_structure_refinement 'ShelXL (Sheldrick, 2015)'
_computing_structure_solution 'ShelXT (Sheldrick, 2015)'
_diffrn_ambient_environment N~2~
_diffrn_ambient_temperature 100.01(10)
_diffrn_detector 'CCD plate'
_diffrn_detector_area_resol_mean 5.2684
_diffrn_detector_type AtlasS2
_diffrn_measured_fraction_theta_full 1.000
_diffrn_measured_fraction_theta_max 1.000
_diffrn_measurement_details
;
List of Runs (angles in degrees, time in seconds):

  # Type    Start    End  Width  t~exp~   \w     \q     \k     \f   Frames
#--------------------------------------------------------------------------
  1  \w    -40.00  60.00   1.00    1.00    --  -11.43  77.00   0.00  100
  2  \w     -6.00  88.00   1.00    1.00    --   11.74  77.00 120.00   94
  3  \w    -20.00  88.00   1.00    1.00    --   11.74  77.00 -90.00  108
;
_diffrn_measurement_device 'four-circle diffractometer'
_diffrn_measurement_device_type 'SuperNova, Dual, Cu at zero, AtlasS2'
_diffrn_measurement_method '\w scans'
_diffrn_orient_matrix_type 'CrysAlisPro convention (1999,Acta A55,543-557)'
_diffrn_orient_matrix_UB_11 0.0716649000
_diffrn_orient_matrix_UB_12 0.0080544000
_diffrn_orient_matrix_UB_13 0.0335985000
_diffrn_orient_matrix_UB_21 0.0532239000
_diffrn_orient_matrix_UB_22 0.0100532000
_diffrn_orient_matrix_UB_23 -0.0398822000
_diffrn_orient_matrix_UB_31 -0.0122750000
_diffrn_orient_matrix_UB_32 0.0739661000
_diffrn_orient_matrix_UB_33 0.0071341000
_diffrn_radiation_monochromator mirror
_diffrn_radiation_probe x-ray
_diffrn_radiation_type MoK\a
_diffrn_radiation_wavelength 0.71073
_diffrn_reflns_av_R_equivalents 0.0316
_diffrn_reflns_av_unetI/netI 0.0511
_diffrn_reflns_Laue_measured_fraction_full 1.000
_diffrn_reflns_Laue_measured_fraction_max 1.000
_diffrn_reflns_limit_h_max 9
_diffrn_reflns_limit_h_min -8
_diffrn_reflns_limit_k_max 11
_diffrn_reflns_limit_k_min -11
_diffrn_reflns_limit_l_max 16
_diffrn_reflns_limit_l_min -16
_diffrn_reflns_number 7163
_diffrn_reflns_point_group_measured_fraction_full 1.000
_diffrn_reflns_point_group_measured_fraction_max 1.000
_diffrn_reflns_theta_full 25.000
_diffrn_reflns_theta_max 25.000
_diffrn_reflns_theta_min 2.156
_diffrn_source 'micro-focus sealed X-ray tube'
_diffrn_source_type 'SuperNova (Mo) X-ray Source'
_exptl_absorpt_coefficient_mu 3.512
_exptl_absorpt_correction_T_max 1.00000
_exptl_absorpt_correction_T_min 0.57488
_exptl_absorpt_correction_type multi-scan
_exptl_absorpt_process_details
;
CrysAlisPro 1.171.38.43f (Rigaku Oxford Diffraction, 2015)
Empirical absorption correction using spherical harmonics,
 implemented in SCALE3 ABSPACK scaling algorithm.
;
_exptl_crystal_colour colourless
_exptl_crystal_colour_primary colourless
_exptl_crystal_density_diffrn 1.825
_exptl_crystal_description block
_exptl_crystal_F_000 540
_exptl_crystal_size_max 0.12
_exptl_crystal_size_mid 0.11
_exptl_crystal_size_min 0.1
_refine_diff_density_max 0.754
_refine_diff_density_min -0.471
_refine_diff_density_rms 0.108
_refine_ls_extinction_method none
_refine_ls_goodness_of_fit_ref 1.018
_refine_ls_hydrogen_treatment mixed
_refine_ls_matrix_type full
_refine_ls_number_parameters 249
_refine_ls_number_reflns 3563
_refine_ls_number_restraints 0
_refine_ls_restrained_S_all 1.018
_refine_ls_R_factor_all 0.0387
_refine_ls_R_factor_gt 0.0316
_refine_ls_shift/su_max 0.001
_refine_ls_shift/su_mean 0.000
_refine_ls_structure_factor_coef Fsqd
_refine_ls_weighting_details 'w=1/[\s^2^(Fo^2^)+(0.0282P)^2^+0.0628P] where P=(Fo^2^+2Fc^2^)/3'
_refine_ls_weighting_scheme calc
_refine_ls_wR_factor_gt 0.0653
_refine_ls_wR_factor_ref 0.0694
_reflns_Friedel_coverage 0.000
_reflns_number_gt 3120
_reflns_number_total 3563
_reflns_threshold_expression 'I > 2\s(I)'
_cod_data_source_file c9ob00524b2.cif
_cod_data_source_block jm1121
_cod_depositor_comments 'Adding full bibliography for 7156727.cif.'
_cod_database_code 7156727
_shelx_shelxl_version_number 2018/3
_shelx_space_group_comment
;
The symmetry employed for this shelxl refinement is uniquely defined
by the following loop, which should always be used as a source of
symmetry information in preference to the above space-group names.
They are only intended as comments.
;
_reflns_odcompleteness_completeness 99.98
_reflns_odcompleteness_iscentric 1
_reflns_odcompleteness_theta 26.32
_olex2_refinement_description
;
1. Fixed Uiso
 At 1.2 times of:
  All C(H) groups
 At 1.5 times of:
  All C(H,H,H) groups
2.a Aromatic/amide H refined with riding coordinates:
 C7(H7), C11(H11), C10(H10), C2(H2), C6(H6), C13(H13), C14(H14), C19(H19),
 C20(H20), C16(H16), C3(H3), C5(H5), C17(H17), C4(H4)
2.b Idealised Me refined as rotating group:
 C21(H21A,H21B,H21C)
;
_olex2_submission_special_instructions 'No special instructions were received'
_oxdiff_exptl_absorpt_empirical_details
;
Empirical correction (ABSPACK) includes:
- Absorption correction using spherical harmonics
- Frame scaling
- Detector area scaling
;
_oxdiff_exptl_absorpt_empirical_full_max 2.168
_oxdiff_exptl_absorpt_empirical_full_min 0.744

loop_
_space_group_symop_operation_xyz
'x, y, z'
'-x, -y, -z'

loop_
_atom_site_label
_atom_site_type_symbol
_atom_site_fract_x
_atom_site_fract_y
_atom_site_fract_z
_atom_site_U_iso_or_equiv
_atom_site_adp_type
_atom_site_occupancy
_atom_site_site_symmetry_order
_atom_site_calc_flag
_atom_site_refinement_flags_posn
I1 I 0.84340(3) 0.39423(2) 0.62575(2) 0.02155(10) Uani 1 1 d .
Se02 Se 0.58969(5) 0.81569(4) 0.52003(3) 0.02420(12) Uani 1 1 d .
S1 S 0.00637(12) 0.68751(9) 0.91085(7) 0.0164(2) Uani 1 1 d .
O1 O -0.0442(3) 0.7614(3) 0.82848(18) 0.0214(6) Uani 1 1 d .
O2 O -0.1228(3) 0.6290(3) 0.96901(17) 0.0182(6) Uani 1 1 d .
N1 N 0.1157(4) 0.5515(3) 0.8694(3) 0.0164(8) Uani 1 1 d .
C9 C 0.5333(5) 0.5679(4) 0.6842(3) 0.0156(8) Uani 1 1 d .
C7 C 0.7093(5) 0.6516(4) 0.5469(3) 0.0177(8) Uani 1 1 d .
H7 H 0.801718 0.629973 0.508116 0.021 Uiso 1 1 calc R
C11 C 0.2375(5) 0.6122(3) 0.7159(3) 0.0159(8) Uani 1 1 d .
H11 H 0.132383 0.642665 0.694534 0.019 Uiso 1 1 calc R
C10 C 0.3747(5) 0.6125(4) 0.6548(3) 0.0167(8) Uani 1 1 d .
H10 H 0.359850 0.643644 0.592200 0.020 Uiso 1 1 calc R
C8 C 0.6754(5) 0.5637(4) 0.6153(3) 0.0167(8) Uani 1 1 d .
C2 C 0.8165(5) 1.0065(4) 0.4345(3) 0.0249(9) Uani 1 1 d .
H2 H 0.799104 1.067193 0.491073 0.030 Uiso 1 1 calc R
C6 C 0.7571(5) 0.7855(4) 0.3341(3) 0.0223(9) Uani 1 1 d .
H6 H 0.699082 0.698412 0.323576 0.027 Uiso 1 1 calc R
C1 C 0.7355(5) 0.8743(4) 0.4205(3) 0.0205(9) Uani 1 1 d .
C15 C 0.1440(5) 0.7982(4) 0.9920(3) 0.0159(8) Uani 1 1 d .
C13 C 0.4172(5) 0.5236(4) 0.8417(3) 0.0182(9) Uani 1 1 d .
H13 H 0.432457 0.494933 0.904983 0.022 Uiso 1 1 calc R
C14 C 0.5524(5) 0.5243(4) 0.7795(3) 0.0199(9) Uani 1 1 d .
H14 H 0.657893 0.495224 0.801467 0.024 Uiso 1 1 calc R
C19 C 0.3118(5) 0.8360(4) 1.1434(3) 0.0252(10) Uani 1 1 d .
H19 H 0.355030 0.802670 1.201203 0.030 Uiso 1 1 calc R
C20 C 0.2043(5) 0.7489(4) 1.0793(3) 0.0238(9) Uani 1 1 d .
H20 H 0.173008 0.658796 1.094570 0.029 Uiso 1 1 calc R
C18 C 0.3563(5) 0.9726(4) 1.1229(3) 0.0211(9) Uani 1 1 d .
C16 C 0.1902(5) 0.9323(4) 0.9693(3) 0.0198(9) Uani 1 1 d .
H16 H 0.150909 0.964397 0.910212 0.024 Uiso 1 1 calc R
C3 C 0.9231(5) 1.0467(4) 0.3636(3) 0.0278(10) Uani 1 1 d .
H3 H 0.978118 1.135122 0.372865 0.033 Uiso 1 1 calc R
C12 C 0.2595(5) 0.5656(4) 0.8097(3) 0.0159(8) Uani 1 1 d .
C5 C 0.8659(5) 0.8280(4) 0.2637(3) 0.0295(10) Uani 1 1 d .
H5 H 0.882568 0.768867 0.206226 0.035 Uiso 1 1 calc R
C17 C 0.2950(5) 1.0181(4) 1.0352(3) 0.0226(9) Uani 1 1 d .
H17 H 0.325021 1.108606 1.020023 0.027 Uiso 1 1 calc R
C21 C 0.4636(6) 1.0701(4) 1.1967(3) 0.0319(11) Uani 1 1 d .
H21A H 0.394471 1.107285 1.249391 0.048 Uiso 1 1 calc GR
H21B H 0.510000 1.146678 1.164041 0.048 Uiso 1 1 calc GR
H21C H 0.554445 1.018298 1.223598 0.048 Uiso 1 1 calc GR
C4 C 0.9493(5) 0.9587(5) 0.2796(3) 0.0338(11) Uani 1 1 d .
H4 H 1.023480 0.986931 0.233041 0.041 Uiso 1 1 calc R
H1 H 0.133(5) 0.512(4) 0.908(3) 0.003(11) Uiso 1 1 d .

loop_
_atom_site_aniso_label
_atom_site_aniso_U_11
_atom_site_aniso_U_22
_atom_site_aniso_U_33
_atom_site_aniso_U_23
_atom_site_aniso_U_13
_atom_site_aniso_U_12
I1 0.01977(16) 0.02025(15) 0.02492(17) 0.00329(11) 0.00087(11) 0.00197(11)
Se02 0.0254(2) 0.0216(2) 0.0278(2) 0.00824(18) 0.01066(19) 0.00593(18)
S1 0.0190(5) 0.0147(5) 0.0157(5) 0.0026(4) 0.0026(4) -0.0007(4)
O1 0.0253(16) 0.0208(14) 0.0195(14) 0.0080(12) 0.0014(12) 0.0021(12)
O2 0.0177(14) 0.0178(13) 0.0197(14) 0.0049(11) 0.0043(11) -0.0022(11)
N1 0.0240(19) 0.0118(17) 0.0144(19) 0.0050(16) 0.0026(15) 0.0006(14)
C9 0.018(2) 0.0128(18) 0.016(2) 0.0015(16) 0.0019(16) -0.0013(16)
C7 0.017(2) 0.0189(19) 0.017(2) -0.0013(17) 0.0032(16) 0.0006(16)
C11 0.018(2) 0.0110(18) 0.018(2) -0.0008(16) -0.0002(16) -0.0016(16)
C10 0.021(2) 0.0164(19) 0.0128(19) 0.0021(16) -0.0005(16) -0.0039(16)
C8 0.0129(19) 0.0171(19) 0.019(2) -0.0022(16) -0.0004(16) 0.0000(16)
C2 0.023(2) 0.021(2) 0.030(2) 0.0037(18) -0.0052(19) 0.0051(18)
C6 0.027(2) 0.0154(19) 0.025(2) 0.0053(17) 0.0033(18) -0.0012(17)
C1 0.022(2) 0.0163(19) 0.024(2) 0.0060(17) 0.0051(17) 0.0033(17)
C15 0.017(2) 0.0110(18) 0.019(2) -0.0018(16) 0.0065(16) 0.0003(15)
C13 0.026(2) 0.0166(19) 0.0130(19) 0.0041(16) -0.0008(17) 0.0020(17)
C14 0.017(2) 0.021(2) 0.021(2) 0.0020(17) -0.0047(17) 0.0004(17)
C19 0.030(2) 0.026(2) 0.019(2) 0.0013(18) 0.0001(19) -0.0041(19)
C20 0.033(2) 0.016(2) 0.024(2) 0.0061(18) 0.0035(19) -0.0066(18)
C18 0.019(2) 0.019(2) 0.023(2) -0.0084(17) 0.0094(18) -0.0012(17)
C16 0.021(2) 0.0173(19) 0.023(2) 0.0054(17) 0.0062(17) 0.0035(17)
C3 0.023(2) 0.023(2) 0.039(3) 0.016(2) -0.004(2) -0.0011(19)
C12 0.022(2) 0.0091(18) 0.015(2) -0.0043(15) 0.0023(17) -0.0039(16)
C5 0.038(3) 0.028(2) 0.024(2) 0.0060(19) 0.010(2) 0.011(2)
C17 0.025(2) 0.0111(19) 0.032(2) 0.0004(18) 0.0105(19) -0.0025(17)
C21 0.036(3) 0.027(2) 0.030(2) -0.0087(19) 0.006(2) -0.006(2)
C4 0.026(2) 0.036(3) 0.044(3) 0.022(2) 0.005(2) 0.003(2)

loop_
_atom_type_symbol
_atom_type_description
_atom_type_scat_dispersion_real
_atom_type_scat_dispersion_imag
_atom_type_scat_source
C C 0.0033 0.0016 'International Tables Vol C Tables 4.2.6.8 and 6.1.1.4'
H H 0.0000 0.0000 'International Tables Vol C Tables 4.2.6.8 and 6.1.1.4'
I I -0.4742 1.8119 'International Tables Vol C Tables 4.2.6.8 and 6.1.1.4'
N N 0.0061 0.0033 'International Tables Vol C Tables 4.2.6.8 and 6.1.1.4'
O O 0.0106 0.0060 'International Tables Vol C Tables 4.2.6.8 and 6.1.1.4'
S S 0.1246 0.1234 'International Tables Vol C Tables 4.2.6.8 and 6.1.1.4'
Se Se -0.0929 2.2259 'International Tables Vol C Tables 4.2.6.8 and 6.1.1.4'

loop_
_geom_angle_atom_site_label_1
_geom_angle_atom_site_label_2
_geom_angle_atom_site_label_3
_geom_angle
C7 Se02 C1 96.90(16)
O1 S1 O2 119.06(16)
O1 S1 N1 108.19(17)
O1 S1 C15 109.19(16)
O2 S1 N1 104.75(16)
O2 S1 C15 108.05(15)
N1 S1 C15 106.95(18)
C12 N1 S1 122.3(3)
C10 C9 C8 120.6(3)
C10 C9 C14 117.7(3)
C14 C9 C8 121.7(3)
C8 C7 Se02 127.3(3)
C10 C11 C12 119.1(4)
C11 C10 C9 122.0(3)
C9 C8 I1 115.5(3)
C7 C8 I1 116.2(3)
C7 C8 C9 128.3(4)
C3 C2 C1 119.2(4)
C5 C6 C1 119.5(4)
C2 C1 Se02 119.5(3)
C2 C1 C6 120.3(4)
C6 C1 Se02 120.1(3)
C20 C15 S1 118.9(3)
C16 C15 S1 120.6(3)
C16 C15 C20 120.5(3)
C12 C13 C14 120.0(3)
C13 C14 C9 121.2(4)
C20 C19 C18 121.2(4)
C19 C20 C15 119.0(3)
C19 C18 C21 120.7(4)
C17 C18 C19 118.3(3)
C17 C18 C21 120.9(3)
C17 C16 C15 119.5(4)
C4 C3 C2 121.1(4)
C11 C12 N1 119.6(3)
C13 C12 N1 120.2(3)
C13 C12 C11 120.0(3)
C4 C5 C6 119.7(4)
C18 C17 C16 121.4(3)
C3 C4 C5 120.2(4)

loop_
_geom_bond_atom_site_label_1
_geom_bond_atom_site_label_2
_geom_bond_distance
I1 C8 2.122(4)
Se02 C7 1.901(4)
Se02 C1 1.920(4)
S1 O1 1.426(3)
S1 O2 1.444(2)
S1 N1 1.636(3)
S1 C15 1.763(4)
N1 C12 1.429(5)
C9 C10 1.387(5)
C9 C8 1.485(5)
C9 C14 1.399(5)
C7 C8 1.339(5)
C11 C10 1.387(5)
C11 C12 1.394(5)
C2 C1 1.386(5)
C2 C3 1.376(5)
C6 C1 1.392(5)
C6 C5 1.390(5)
C15 C20 1.387(5)
C15 C16 1.382(5)
C13 C14 1.385(5)
C13 C12 1.382(5)
C19 C20 1.386(5)
C19 C18 1.392(5)
C18 C17 1.379(5)
C18 C21 1.511(5)
C16 C17 1.381(5)
C3 C4 1.370(6)
C5 C4 1.383(6)
